data_4345575
loop_
_publ_author_name
'Wenz, Jan'
'Kochan, Alexander'
'Wadepohl, Hubert'
'Gade, Lutz H.'

_publ_section_title
;
 A Readily Accessible Chiral NNN Pincer Ligand with a Pyrrole Backbone and
 Its Ni(II) Chemistry: Syntheses, Structural Chemistry, and Bond
 Activations.
;
_journal_issue 6
_journal_name_full 'Inorganic chemistry'
_journal_page_first 3631
_journal_page_last 3643
_journal_paper_doi 10.1021/acs.inorgchem.7b00077
_journal_volume 56
_journal_year 2017
_chemical_absolute_configuration ad
_chemical_formula_moiety '1(C22 H35 N3 O2)'
_chemical_formula_sum 'C22 H35 N3 O2'
_chemical_formula_weight 373.53
_space_group_crystal_system triclinic
_space_group_IT_number 1
_space_group_name_Hall 'P 1'
_space_group_name_H-M_alt 'P 1'
_symmetry_cell_setting triclinic
_symmetry_Int_Tables_number 1
_symmetry_space_group_name_Hall 'P 1'
_symmetry_space_group_name_H-M 'P 1'
_atom_sites_solution_hydrogens mixed
_atom_sites_solution_primary iterative
_atom_sites_solution_secondary difmap
_audit_block_code ga_jw8a
_audit_creation_date
;
'Fri Jul 03 15:16:52 2015'
;
_audit_creation_method
;
Olex2 1.2
(compiled 2015.01.26 svn.r3151 for OlexSys, GUI svn.r4998)
;
_audit_update_record '03.07.2015 15:56:08 CEST UTC+02:00  encif 1.32'
_cell_angle_alpha 76.6714(19)
_cell_angle_beta 73.361(2)
_cell_angle_gamma 72.030(2)
_cell_formula_units_Z 2
_cell_length_a 9.9246(2)
_cell_length_b 10.7159(2)
_cell_length_c 11.3098(2)
_cell_measurement_reflns_used 17827
_cell_measurement_temperature 120(1)
_cell_measurement_theta_max 70.8560
_cell_measurement_theta_min 4.1160
_cell_volume 1082.80(4)
_computing_cell_refinement
;
CrysAlisPro, Agilent Technologies,
Version 1.171.37.35g (release 09-12-2014 CrysAlis171 .NET)
(compiled Dec  9 2014,15:38:47)
;
_computing_data_collection
;
CrysAlisPro, Agilent Technologies,
Version 1.171.37.35g (release 09-12-2014 CrysAlis171 .NET)
(compiled Dec  9 2014,15:38:47)
;
_computing_data_reduction
;
CrysAlisPro, Agilent Technologies,
Version 1.171.37.35g (release 09-12-2014 CrysAlis171 .NET)
(compiled Dec  9 2014,15:38:47)
;
_computing_molecular_graphics 'Olex2 (Dolomanov et al., 2009)'
_computing_publication_material 'encif (Wadepohl, 2009-14); encifer 1.5 (CCDC, 2014)'
_computing_structure_refinement 'ShelXL (Sheldrick, 2008)'
_computing_structure_solution 'SUPERFLIP (Palatinus, 2007-2009)'
_diffrn_ambient_environment 'perfluoro polyether oil / N~2~'
_diffrn_ambient_temperature 120(1)
_diffrn_detector 'CCD plate'
_diffrn_detector_area_resol_mean 7.9621
_diffrn_detector_type Eos
_diffrn_measured_fraction_theta_full 1.000
_diffrn_measured_fraction_theta_max 0.986
_diffrn_measurement_details
;
#__ type_ start__ end____ width___ exp.time_
  1 omega  -68.00    9.00   1.0000    2.0000
omega____ theta____ kappa____ phi______ frames
    -        0.0000  -77.0000  150.0000 77

#__ type_ start__ end____ width___ exp.time_
  2 omega  -24.00   49.00   1.0000    2.0000
omega____ theta____ kappa____ phi______ frames
    -        0.0000    0.0000 -180.0000 73

#__ type_ start__ end____ width___ exp.time_
  3 omega   23.00   61.00   1.0000    2.0000
omega____ theta____ kappa____ phi______ frames
    -        0.0000   38.0000 -150.0000 38

#__ type_ start__ end____ width___ exp.time_
  4 omega  -26.00   18.00   1.0000    2.0000
omega____ theta____ kappa____ phi______ frames
    -        0.0000   38.0000 -150.0000 44

#__ type_ start__ end____ width___ exp.time_
  5 omega  -72.00  -30.00   1.0000    2.0000
omega____ theta____ kappa____ phi______ frames
    -        0.0000    0.0000 -180.0000 42

#__ type_ start__ end____ width___ exp.time_
  6 omega  -29.00   -4.00   1.0000    2.0000
omega____ theta____ kappa____ phi______ frames
    -       14.0000  105.0000  -65.4181 25

#__ type_ start__ end____ width___ exp.time_
  7 omega  -21.00    4.00   1.0000    2.0000
omega____ theta____ kappa____ phi______ frames
    -       22.0000  111.0000   75.9766 25

#__ type_ start__ end____ width___ exp.time_
  8 omega  -23.00    2.00   1.0000    6.0000
omega____ theta____ kappa____ phi______ frames
    -       30.0000  118.0000  108.3232 25

#__ type_ start__ end____ width___ exp.time_
  9 omega   -2.00   23.00   1.0000    6.0000
omega____ theta____ kappa____ phi______ frames
    -       38.0000   96.0000  136.6253 25

#__ type_ start__ end____ width___ exp.time_
 10 omega    5.00   30.00   1.0000    6.0000
omega____ theta____ kappa____ phi______ frames
    -       42.0000   89.0000   58.5774 25

#__ type_ start__ end____ width___ exp.time_
 11 omega   10.00   35.00   1.0000    6.0000
omega____ theta____ kappa____ phi______ frames
    -       42.0000   80.0000  142.6945 25

#__ type_ start__ end____ width___ exp.time_
 12 omega   14.00   39.00   1.0000    6.0000
omega____ theta____ kappa____ phi______ frames
    -       46.0000   80.0000  -66.9407 25

#__ type_ start__ end____ width___ exp.time_
 13 omega   13.00   38.00   1.0000    6.0000
omega____ theta____ kappa____ phi______ frames
    -       46.0000   82.0000 -126.4816 25

#__ type_ start__ end____ width___ exp.time_
 14 omega   12.00   38.00   1.0000    6.0000
omega____ theta____ kappa____ phi______ frames
    -       46.0000   84.0000   54.1699 26

#__ type_ start__ end____ width___ exp.time_
 15 omega   19.00   44.00   1.0000    6.0000
omega____ theta____ kappa____ phi______ frames
    -       50.0000   79.0000  -20.3631 25

#__ type_ start__ end____ width___ exp.time_
 16 omega   18.00   43.00   1.0000    6.0000
omega____ theta____ kappa____ phi______ frames
    -       50.0000   80.0000 -158.4197 25

#__ type_ start__ end____ width___ exp.time_
 17 omega    1.00   94.00   1.0000    6.0000
omega____ theta____ kappa____ phi______ frames
    -       54.0000  -99.0000  -90.0000 93

#__ type_ start__ end____ width___ exp.time_
 18 omega   25.00   50.00   1.0000    6.0000
omega____ theta____ kappa____ phi______ frames
    -       54.0000   77.0000    0.0000 25

#__ type_ start__ end____ width___ exp.time_
 19 omega   34.00   61.00   1.0000    6.0000
omega____ theta____ kappa____ phi______ frames
    -       54.0000   77.0000   30.0000 27

#__ type_ start__ end____ width___ exp.time_
 20 omega  -15.00   74.00   1.0000    6.0000
omega____ theta____ kappa____ phi______ frames
    -       54.0000  -57.0000    0.0000 89

#__ type_ start__ end____ width___ exp.time_
 21 omega   97.00  124.00   1.0000    6.0000
omega____ theta____ kappa____ phi______ frames
    -       54.0000   77.0000   90.0000 27

#__ type_ start__ end____ width___ exp.time_
 22 omega   24.00   51.00   1.0000    6.0000
omega____ theta____ kappa____ phi______ frames
    -       54.0000   77.0000  150.0000 27

#__ type_ start__ end____ width___ exp.time_
 23 omega   24.00   84.00   1.0000    6.0000
omega____ theta____ kappa____ phi______ frames
    -       54.0000 -125.0000 -180.0000 60

#__ type_ start__ end____ width___ exp.time_
 24 omega   25.00   54.00   1.0000    6.0000
omega____ theta____ kappa____ phi______ frames
    -       54.0000   77.0000   90.0000 29

#__ type_ start__ end____ width___ exp.time_
 25 omega  -15.00   77.00   1.0000    6.0000
omega____ theta____ kappa____ phi______ frames
    -       54.0000  -38.0000  150.0000 92

#__ type_ start__ end____ width___ exp.time_
 26 omega   24.00   52.00   1.0000    6.0000
omega____ theta____ kappa____ phi______ frames
    -       54.0000   77.0000 -180.0000 28

#__ type_ start__ end____ width___ exp.time_
 27 omega   33.00   60.00   1.0000    6.0000
omega____ theta____ kappa____ phi______ frames
    -       58.0000   77.0000 -160.3972 27

#__ type_ start__ end____ width___ exp.time_
 28 omega   28.00   55.00   1.0000    6.0000
omega____ theta____ kappa____ phi______ frames
    -       58.0000   77.0000    7.2504 27

#__ type_ start__ end____ width___ exp.time_
 29 omega  103.00  128.00   1.0000    6.0000
omega____ theta____ kappa____ phi______ frames
    -       58.0000   77.0000 -160.3972 25

#__ type_ start__ end____ width___ exp.time_
 30 omega   33.00   58.00   1.0000    6.0000
omega____ theta____ kappa____ phi______ frames
    -       58.0000   77.0000  -27.6448 25

#__ type_ start__ end____ width___ exp.time_
 31 omega   38.00   65.00   1.0000    6.0000
omega____ theta____ kappa____ phi______ frames
    -       58.0000   75.0000  158.3465 27

#__ type_ start__ end____ width___ exp.time_
 32 omega   29.00   56.00   1.0000    6.0000
omega____ theta____ kappa____ phi______ frames
    -       58.0000   75.0000 -102.9232 27

#__ type_ start__ end____ width___ exp.time_
 33 omega   28.00   55.00   1.0000    6.0000
omega____ theta____ kappa____ phi______ frames
    -       58.0000   77.0000  -47.2932 27

#__ type_ start__ end____ width___ exp.time_
 34 omega   30.00   57.00   1.0000    6.0000
omega____ theta____ kappa____ phi______ frames
    -       58.0000   73.0000  -68.4220 27

#__ type_ start__ end____ width___ exp.time_
 35 omega   61.00   88.00   1.0000    6.0000
omega____ theta____ kappa____ phi______ frames
    -       58.0000   77.0000  107.3901 27

#__ type_ start__ end____ width___ exp.time_
 36 omega   28.00   55.00   1.0000    6.0000
omega____ theta____ kappa____ phi______ frames
    -       58.0000   77.0000  107.3901 27

#__ type_ start__ end____ width___ exp.time_
 37 omega   38.00   65.00   1.0000    6.0000
omega____ theta____ kappa____ phi______ frames
    -       62.0000   76.0000 -102.2525 27

#__ type_ start__ end____ width___ exp.time_
 38 omega   35.00   65.00   1.0000    6.0000
omega____ theta____ kappa____ phi______ frames
    -       62.0000   73.0000  116.5766 30

#__ type_ start__ end____ width___ exp.time_
 39 omega   35.00   60.00   1.0000    6.0000
omega____ theta____ kappa____ phi______ frames
    -       62.0000   74.0000   15.5788 25

#__ type_ start__ end____ width___ exp.time_
 40 omega   35.00   69.00   1.0000    6.0000
omega____ theta____ kappa____ phi______ frames
    -       62.0000   76.0000 -144.6905 34

#__ type_ start__ end____ width___ exp.time_
 41 omega   38.00   63.00   1.0000    6.0000
omega____ theta____ kappa____ phi______ frames
    -       66.0000   75.0000   52.7864 25

#__ type_ start__ end____ width___ exp.time_
 42 omega   56.00   83.00   1.0000    6.0000
omega____ theta____ kappa____ phi______ frames
    -       66.0000   63.0000  -85.9401 27

#__ type_ start__ end____ width___ exp.time_
 43 omega   47.00   86.00   1.0000    6.0000
omega____ theta____ kappa____ phi______ frames
    -       66.0000   60.0000   36.8136 39

#__ type_ start__ end____ width___ exp.time_
 44 omega   61.00  129.00   1.0000    6.0000
omega____ theta____ kappa____ phi______ frames
    -       66.0000   54.0000  144.2745 68

#__ type_ start__ end____ width___ exp.time_
 45 omega   45.00  132.00   1.0000    6.0000
omega____ theta____ kappa____ phi______ frames
    -       66.0000   68.0000  -64.8320 87

#__ type_ start__ end____ width___ exp.time_
 46 omega   41.00   70.00   1.0000    6.0000
omega____ theta____ kappa____ phi______ frames
    -       70.0000   75.0000 -164.1809 29

#__ type_ start__ end____ width___ exp.time_
 47 omega   53.00   79.00   1.0000    6.0000
omega____ theta____ kappa____ phi______ frames
    -       74.0000   67.0000   99.3986 26

#__ type_ start__ end____ width___ exp.time_
 48 omega   47.00   72.00   1.0000    6.0000
omega____ theta____ kappa____ phi______ frames
    -       74.0000   73.0000  -12.4116 25

#__ type_ start__ end____ width___ exp.time_
 49 omega   72.00   99.00   1.0000    6.0000
omega____ theta____ kappa____ phi______ frames
    -       74.0000   64.0000 -148.1748 27

#__ type_ start__ end____ width___ exp.time_
 50 omega   56.00  140.00   1.0000    6.0000
omega____ theta____ kappa____ phi______ frames
    -       78.0000   48.0000  -90.1298 84

#__ type_ start__ end____ width___ exp.time_
 51 omega   54.00  149.00   1.0000   16.0000
omega____ theta____ kappa____ phi______ frames
    -       82.0000   74.0000   93.9808 95

#__ type_ start__ end____ width___ exp.time_
 52 omega   55.00   99.00   1.0000   16.0000
omega____ theta____ kappa____ phi______ frames
    -       82.0000   71.0000   48.1025 44

#__ type_ start__ end____ width___ exp.time_
 53 omega   53.00   80.00   1.0000   16.0000
omega____ theta____ kappa____ phi______ frames
    -       82.0000   76.0000 -170.1444 27

#__ type_ start__ end____ width___ exp.time_
 54 omega   73.00  107.00   1.0000   16.0000
omega____ theta____ kappa____ phi______ frames
    -       86.0000   52.0000 -141.0798 34

#__ type_ start__ end____ width___ exp.time_
 55 omega   66.00  108.00   1.0000   16.0000
omega____ theta____ kappa____ phi______ frames
    -       94.0000   74.0000  155.7671 42

#__ type_ start__ end____ width___ exp.time_
 56 omega   77.00  103.00   1.0000   16.0000
omega____ theta____ kappa____ phi______ frames
    -       98.0000   53.0000   82.4226 26

#__ type_ start__ end____ width___ exp.time_
 57 omega  116.00  175.00   1.0000   16.0000
omega____ theta____ kappa____ phi______ frames
    -      108.0000   77.0000  150.0000 59

#__ type_ start__ end____ width___ exp.time_
 58 omega   80.00  107.00   1.0000   16.0000
omega____ theta____ kappa____ phi______ frames
    -      108.0000   77.0000  150.0000 27

#__ type_ start__ end____ width___ exp.time_
 59 omega   85.00  175.00   1.0000   16.0000
omega____ theta____ kappa____ phi______ frames
    -      108.0000   64.0000  -90.0000 90

#__ type_ start__ end____ width___ exp.time_
 60 omega   78.00  105.00   1.0000   16.0000
omega____ theta____ kappa____ phi______ frames
    -      108.0000   77.0000   90.0000 27

#__ type_ start__ end____ width___ exp.time_
 61 omega  128.00  174.00   1.0000   16.0000
omega____ theta____ kappa____ phi______ frames
    -      108.0000   77.0000 -150.0000 46

#__ type_ start__ end____ width___ exp.time_
 62 omega   79.00  104.00   1.0000   16.0000
omega____ theta____ kappa____ phi______ frames
    -      108.0000   77.0000 -150.0000 25

#__ type_ start__ end____ width___ exp.time_
 63 omega   95.00  177.00   1.0000   16.0000
omega____ theta____ kappa____ phi______ frames
    -      108.0000   50.0000  -30.0000 82

#__ type_ start__ end____ width___ exp.time_
 64 omega   78.00  107.00   1.0000   16.0000
omega____ theta____ kappa____ phi______ frames
    -      108.0000   77.0000   30.0000 29

#__ type_ start__ end____ width___ exp.time_
 65 omega   67.00  115.00   1.0000   16.0000
omega____ theta____ kappa____ phi______ frames
    -      108.0000 -111.0000  -90.0000 48

#__ type_ start__ end____ width___ exp.time_
 66 omega   39.00   64.00   1.0000   16.0000
omega____ theta____ kappa____ phi______ frames
    -      108.0000 -111.0000  -90.0000 25

#__ type_ start__ end____ width___ exp.time_
 67 omega   83.00  157.00   1.0000   16.0000
omega____ theta____ kappa____ phi______ frames
    -      108.0000   38.0000   30.0000 74

#__ type_ start__ end____ width___ exp.time_
 68 omega   85.00  113.00   1.0000   16.0000
omega____ theta____ kappa____ phi______ frames
    -      108.0000   64.0000 -180.0000 28

#__ type_ start__ end____ width___ exp.time_
 69 omega   82.00  110.00   1.0000   16.0000
omega____ theta____ kappa____ phi______ frames
    -      108.0000   38.0000  -30.0000 28

#__ type_ start__ end____ width___ exp.time_
 70 omega   85.00  130.00   1.0000   16.0000
omega____ theta____ kappa____ phi______ frames
    -      108.0000   38.0000 -120.0000 45

#__ type_ start__ end____ width___ exp.time_
 71 omega   86.00  155.00   1.0000   16.0000
omega____ theta____ kappa____ phi______ frames
    -      108.0000   64.0000 -120.0000 69

#__ type_ start__ end____ width___ exp.time_
 72 omega   85.00  111.00   1.0000   16.0000
omega____ theta____ kappa____ phi______ frames
    -      108.0000   64.0000  120.0000 26

#__ type_ start__ end____ width___ exp.time_
 73 omega   79.00  104.00   1.0000   16.0000
omega____ theta____ kappa____ phi______ frames
    -      108.0000   77.0000  -90.0000 25

#__ type_ start__ end____ width___ exp.time_
 74 omega   89.00  114.00   1.0000   16.0000
omega____ theta____ kappa____ phi______ frames
    -      108.0000   50.0000    0.0000 25

#__ type_ start__ end____ width___ exp.time_
 75 omega  141.00  177.00   1.0000   16.0000
omega____ theta____ kappa____ phi______ frames
    -      108.0000  111.0000   30.0000 36

#__ type_ start__ end____ width___ exp.time_
 76 omega   36.00  145.00   1.0000   16.0000
omega____ theta____ kappa____ phi______ frames
    -      108.0000  -92.0000  -30.0000 109

#__ type_ start__ end____ width___ exp.time_
 77 omega  142.00  169.00   1.0000   16.0000
omega____ theta____ kappa____ phi______ frames
    -      108.0000   50.0000  -60.0000 27

#__ type_ start__ end____ width___ exp.time_
 78 omega   89.00  114.00   1.0000   16.0000
omega____ theta____ kappa____ phi______ frames
    -      108.0000   50.0000  -60.0000 25

#__ type_ start__ end____ width___ exp.time_
 79 omega   86.00  165.00   1.0000   16.0000
omega____ theta____ kappa____ phi______ frames
    -      108.0000   64.0000   90.0000 79

#__ type_ start__ end____ width___ exp.time_
 80 omega   86.00  115.00   1.0000   16.0000
omega____ theta____ kappa____ phi______ frames
    -      108.0000   64.0000  -60.0000 29

#__ type_ start__ end____ width___ exp.time_
 81 omega   86.00  112.00   1.0000   16.0000
omega____ theta____ kappa____ phi______ frames
    -      108.0000   64.0000 -150.0000 26

#__ type_ start__ end____ width___ exp.time_
 82 omega   39.00  103.00   1.0000   16.0000
omega____ theta____ kappa____ phi______ frames
    -      108.0000  -50.0000  120.0000 64

#__ type_ start__ end____ width___ exp.time_
 83 omega  140.00  167.00   1.0000   16.0000
omega____ theta____ kappa____ phi______ frames
    -      108.0000   64.0000    0.0000 27

#__ type_ start__ end____ width___ exp.time_
 84 omega   85.00  113.00   1.0000   16.0000
omega____ theta____ kappa____ phi______ frames
    -      108.0000   64.0000    0.0000 28

#__ type_ start__ end____ width___ exp.time_
 85 omega   88.00  119.00   1.0000   16.0000
omega____ theta____ kappa____ phi______ frames
    -      108.0000  -77.0000  -60.0000 31

#__ type_ start__ end____ width___ exp.time_
 86 omega  115.00  178.00   1.0000   16.0000
omega____ theta____ kappa____ phi______ frames
    -      108.0000   77.0000 -180.0000 63

#__ type_ start__ end____ width___ exp.time_
 87 omega   78.00  105.00   1.0000   16.0000
omega____ theta____ kappa____ phi______ frames
    -      108.0000   77.0000 -180.0000 27

#__ type_ start__ end____ width___ exp.time_
 88 omega   37.00  112.00   1.0000   16.0000
omega____ theta____ kappa____ phi______ frames
    -      108.0000 -111.0000  150.0000 75

#__ type_ start__ end____ width___ exp.time_
 89 omega   86.00  168.00   1.0000   16.0000
omega____ theta____ kappa____ phi______ frames
    -      108.0000   64.0000   30.0000 82

#__ type_ start__ end____ width___ exp.time_
 90 omega   83.00  108.00   1.0000   16.0000
omega____ theta____ kappa____ phi______ frames
    -      108.0000   38.0000  150.0000 25

#__ type_ start__ end____ width___ exp.time_
 91 omega   61.00   88.00   1.0000   16.0000
omega____ theta____ kappa____ phi______ frames
    -      108.0000 -111.0000 -150.0000 27

#__ type_ start__ end____ width___ exp.time_
 92 omega   79.00  176.00   1.0000   16.0000
omega____ theta____ kappa____ phi______ frames
    -      108.0000   77.0000  120.0000 97

#__ type_ start__ end____ width___ exp.time_
 93 omega   93.00  120.00   1.0000   16.0000
omega____ theta____ kappa____ phi______ frames
    -      108.0000   50.0000  -90.0000 27

#__ type_ start__ end____ width___ exp.time_
 94 omega   82.00  116.00   1.0000   16.0000
omega____ theta____ kappa____ phi______ frames
    -      108.0000   38.0000 -150.0000 34

#__ type_ start__ end____ width___ exp.time_
 95 omega  132.00  159.00   1.0000   16.0000
omega____ theta____ kappa____ phi______ frames
    -      108.0000   77.0000  -60.0000 27

#__ type_ start__ end____ width___ exp.time_
 96 omega   78.00  104.00   1.0000   16.0000
omega____ theta____ kappa____ phi______ frames
    -      108.0000   77.0000  -60.0000 26

#__ type_ start__ end____ width___ exp.time_
 97 omega   79.00  104.00   1.0000   16.0000
omega____ theta____ kappa____ phi______ frames
    -      108.0000   77.0000 -120.0000 25

#__ type_ start__ end____ width___ exp.time_
 98 omega   78.00  105.00   1.0000   16.0000
omega____ theta____ kappa____ phi______ frames
    -      108.0000   77.0000  -30.0000 27

#__ type_ start__ end____ width___ exp.time_
 99 omega   78.00  105.00   1.0000   16.0000
omega____ theta____ kappa____ phi______ frames
    -      108.0000   77.0000    0.0000 27

#__ type_ start__ end____ width___ exp.time_
100 omega  130.00  178.00   1.0000   16.0000
omega____ theta____ kappa____ phi______ frames
    -      108.0000   77.0000   60.0000 48

#__ type_ start__ end____ width___ exp.time_
101 omega   79.00  127.00   1.0000   16.0000
omega____ theta____ kappa____ phi______ frames
    -      108.0000   77.0000   60.0000 48

#__ type_ start__ end____ width___ exp.time_
102 omega  -69.00   21.00   1.0000    2.0000
omega____ theta____ kappa____ phi______ frames
    -        0.0000  -57.0000  -90.0000 90

#__ type_ start__ end____ width___ exp.time_
103 omega  -30.00   70.00   1.0000    2.0000
omega____ theta____ kappa____ phi______ frames
    -        0.0000   77.0000  -60.0000 100

#__ type_ start__ end____ width___ exp.time_
104 omega  -30.00   70.00   1.0000    2.0000
omega____ theta____ kappa____ phi______ frames
    -        0.0000   77.0000  -30.0000 100

#__ type_ start__ end____ width___ exp.time_
105 omega  -21.00   69.00   1.0000    2.0000
omega____ theta____ kappa____ phi______ frames
    -        0.0000   57.0000   60.0000 90

#__ type_ start__ end____ width___ exp.time_
106 omega  -26.00   72.00   1.0000    2.0000
omega____ theta____ kappa____ phi______ frames
    -        0.0000   38.0000  120.0000 98

#__ type_ start__ end____ width___ exp.time_
107 omega  -33.00   -3.00   1.0000    2.0000
omega____ theta____ kappa____ phi______ frames
    -       26.0000  127.0000 -139.6276 30

#__ type_ start__ end____ width___ exp.time_
108 omega   10.00   46.00   1.0000    6.0000
omega____ theta____ kappa____ phi______ frames
    -       42.0000   80.0000  142.6945 36

#__ type_ start__ end____ width___ exp.time_
109 omega   14.00   46.00   1.0000    6.0000
omega____ theta____ kappa____ phi______ frames
    -       46.0000   80.0000  -66.9407 32

#__ type_ start__ end____ width___ exp.time_
110 omega  -15.00   75.00   1.0000    6.0000
omega____ theta____ kappa____ phi______ frames
    -       54.0000  -57.0000  120.0000 90

#__ type_ start__ end____ width___ exp.time_
111 omega  -16.00   84.00   1.0000    6.0000
omega____ theta____ kappa____ phi______ frames
    -       54.0000  -77.0000  150.0000 100

#__ type_ start__ end____ width___ exp.time_
112 omega   24.00  124.00   1.0000    6.0000
omega____ theta____ kappa____ phi______ frames
    -       54.0000   77.0000    0.0000 100

#__ type_ start__ end____ width___ exp.time_
113 omega   24.00  124.00   1.0000    6.0000
omega____ theta____ kappa____ phi______ frames
    -       54.0000   77.0000  -60.0000 100

#__ type_ start__ end____ width___ exp.time_
114 omega  -19.00  127.00   1.0000    6.0000
omega____ theta____ kappa____ phi______ frames
    -       54.0000    0.0000 -120.0000 146

#__ type_ start__ end____ width___ exp.time_
115 omega   24.00  124.00   1.0000    6.0000
omega____ theta____ kappa____ phi______ frames
    -       54.0000   77.0000   90.0000 100

#__ type_ start__ end____ width___ exp.time_
116 omega  -19.00  127.00   1.0000    6.0000
omega____ theta____ kappa____ phi______ frames
    -       54.0000    0.0000 -180.0000 146

#__ type_ start__ end____ width___ exp.time_
117 omega  -19.00  127.00   1.0000    6.0000
omega____ theta____ kappa____ phi______ frames
    -       54.0000    0.0000  -30.0000 146

#__ type_ start__ end____ width___ exp.time_
118 omega  -15.00   75.00   1.0000    6.0000
omega____ theta____ kappa____ phi______ frames
    -       54.0000  -57.0000  -60.0000 90

#__ type_ start__ end____ width___ exp.time_
119 omega  -19.00  127.00   1.0000    6.0000
omega____ theta____ kappa____ phi______ frames
    -       54.0000    0.0000  -90.0000 146

#__ type_ start__ end____ width___ exp.time_
120 omega  -19.00  127.00   1.0000    6.0000
omega____ theta____ kappa____ phi______ frames
    -       54.0000    0.0000 -150.0000 146

#__ type_ start__ end____ width___ exp.time_
121 omega   23.00  111.00   1.0000    6.0000
omega____ theta____ kappa____ phi______ frames
    -       54.0000 -125.0000  120.0000 88

#__ type_ start__ end____ width___ exp.time_
122 omega  -19.00  127.00   1.0000    6.0000
omega____ theta____ kappa____ phi______ frames
    -       54.0000    0.0000  -60.0000 146

#__ type_ start__ end____ width___ exp.time_
123 omega   28.00  128.00   1.0000    6.0000
omega____ theta____ kappa____ phi______ frames
    -       58.0000   77.0000  107.3901 100

#__ type_ start__ end____ width___ exp.time_
124 omega   30.00  127.00   1.0000    6.0000
omega____ theta____ kappa____ phi______ frames
    -       58.0000   73.0000  -68.4220 97

#__ type_ start__ end____ width___ exp.time_
125 omega   29.00  128.00   1.0000    6.0000
omega____ theta____ kappa____ phi______ frames
    -       58.0000   75.0000  158.3465 99

#__ type_ start__ end____ width___ exp.time_
126 omega   33.00  132.00   1.0000    6.0000
omega____ theta____ kappa____ phi______ frames
    -       62.0000   76.0000 -144.6905 99

#__ type_ start__ end____ width___ exp.time_
127 omega   34.00  132.00   1.0000    6.0000
omega____ theta____ kappa____ phi______ frames
    -       62.0000   74.0000   15.5788 98

#__ type_ start__ end____ width___ exp.time_
128 omega   42.00  134.00   1.0000    6.0000
omega____ theta____ kappa____ phi______ frames
    -       66.0000   68.0000  -64.8320 92

#__ type_ start__ end____ width___ exp.time_
129 omega   37.00  136.00   1.0000    6.0000
omega____ theta____ kappa____ phi______ frames
    -       66.0000   75.0000   52.7864 99

#__ type_ start__ end____ width___ exp.time_
130 omega   45.00  135.00   1.0000    6.0000
omega____ theta____ kappa____ phi______ frames
    -       66.0000   54.0000  144.2745 90

#__ type_ start__ end____ width___ exp.time_
131 omega   45.00  134.00   1.0000    6.0000
omega____ theta____ kappa____ phi______ frames
    -       66.0000   60.0000   36.8136 89

#__ type_ start__ end____ width___ exp.time_
132 omega   41.00  140.00   1.0000    6.0000
omega____ theta____ kappa____ phi______ frames
    -       70.0000   75.0000 -164.1809 99

#__ type_ start__ end____ width___ exp.time_
133 omega   47.00  141.00   1.0000    6.0000
omega____ theta____ kappa____ phi______ frames
    -       70.0000   46.0000  135.1768 94

#__ type_ start__ end____ width___ exp.time_
134 omega   46.00  143.00   1.0000    6.0000
omega____ theta____ kappa____ phi______ frames
    -       74.0000   73.0000  -12.4116 97

#__ type_ start__ end____ width___ exp.time_
135 omega   51.00  141.00   1.0000    6.0000
omega____ theta____ kappa____ phi______ frames
    -       74.0000   64.0000 -148.1748 90

#__ type_ start__ end____ width___ exp.time_
136 omega   50.00  142.00   1.0000    6.0000
omega____ theta____ kappa____ phi______ frames
    -       74.0000   67.0000   99.3986 92

#__ type_ start__ end____ width___ exp.time_
137 omega   55.00  149.00   1.0000    6.0000
omega____ theta____ kappa____ phi______ frames
    -       78.0000   48.0000  -90.1298 94

#__ type_ start__ end____ width___ exp.time_
138 omega  100.00  125.00   1.0000   16.0000
omega____ theta____ kappa____ phi______ frames
    -      108.0000  111.0000   30.0000 25

#__ type_ start__ end____ width___ exp.time_
139 omega   38.00  138.00   1.0000   16.0000
omega____ theta____ kappa____ phi______ frames
    -      108.0000  -77.0000   90.0000 100

#__ type_ start__ end____ width___ exp.time_
140 omega   36.00   93.00   1.0000   16.0000
omega____ theta____ kappa____ phi______ frames
    -      108.0000  -38.0000  -90.0000 57

;
_diffrn_measurement_device 'four-circle diffractometer'
_diffrn_measurement_device_type 'Agilent SuperNova, Dual, Cu at zero, Eos'
_diffrn_measurement_method '\w scans'
_diffrn_measurement_specimen_support 'polyimid foil'
_diffrn_orient_matrix_UB_11 -0.0656946000
_diffrn_orient_matrix_UB_12 0.1507832000
_diffrn_orient_matrix_UB_13 -0.0295647000
_diffrn_orient_matrix_UB_21 -0.0907797000
_diffrn_orient_matrix_UB_22 0.0002330000
_diffrn_orient_matrix_UB_23 0.1356191000
_diffrn_orient_matrix_UB_31 0.1248824000
_diffrn_orient_matrix_UB_32 0.0260149000
_diffrn_orient_matrix_UB_33 0.0380680000
_diffrn_radiation_monochromator mirror
_diffrn_radiation_probe x-ray
_diffrn_radiation_type 'Cu K\a'
_diffrn_radiation_wavelength 1.54184
_diffrn_reflns_av_R_equivalents 0.0338
_diffrn_reflns_av_unetI/netI 0.0248
_diffrn_reflns_Laue_measured_fraction_full 1.000
_diffrn_reflns_Laue_measured_fraction_max 0.986
_diffrn_reflns_limit_h_max 12
_diffrn_reflns_limit_h_min -11
_diffrn_reflns_limit_k_max 13
_diffrn_reflns_limit_k_min -13
_diffrn_reflns_limit_l_max 13
_diffrn_reflns_limit_l_min -13
_diffrn_reflns_number 37458
_diffrn_reflns_point_group_measured_fraction_full 0.936
_diffrn_reflns_point_group_measured_fraction_max 0.914
_diffrn_reflns_theta_full 67.684
_diffrn_reflns_theta_max 71.104
_diffrn_reflns_theta_min 4.130
_diffrn_source 'microfocus X-Ray tube'
_diffrn_source_type 'Agilent SuperNova (Cu) X-ray Source'
_exptl_absorpt_coefficient_mu 0.578
_exptl_absorpt_correction_T_max 0.983
_exptl_absorpt_correction_T_min 0.941
_exptl_absorpt_correction_type gaussian
_exptl_absorpt_process_details
;
CrysAlisPro, Agilent Technologies,
Version 1.171.37.35g (release 09-12-2014 CrysAlis171 .NET)
(compiled Dec  9 2014,15:38:47)
Numerical absorption correction based on gaussian integration over
            a multifaceted crystal model
Empirical absorption correction using spherical harmonics,
 implemented in SCALE3 ABSPACK scaling algorithm.
;
_exptl_crystal_colour colourless
_exptl_crystal_colour_primary colourless
_exptl_crystal_density_diffrn 1.146
_exptl_crystal_description plate
_exptl_crystal_F_000 408
_exptl_crystal_size_max 0.136
_exptl_crystal_size_mid 0.083
_exptl_crystal_size_min 0.032
_refine_diff_density_max 0.164
_refine_diff_density_min -0.184
_refine_diff_density_rms 0.031
_refine_ls_abs_structure_details
;
 Flack x determined using 3068 quotients [(I+)-(I-)]/[(I+)+(I-)]
 (Parsons, Flack and Wagner, Acta Cryst. B69 (2013) 249-259).
;
_refine_ls_abs_structure_Flack -0.12(9)
_refine_ls_extinction_method none
_refine_ls_goodness_of_fit_ref 1.026
_refine_ls_hydrogen_treatment mixed
_refine_ls_matrix_type full
_refine_ls_number_parameters 584
_refine_ls_number_reflns 7668
_refine_ls_number_restraints 171
_refine_ls_restrained_S_all 1.017
_refine_ls_R_factor_all 0.0365
_refine_ls_R_factor_gt 0.0333
_refine_ls_shift/su_max 0.000
_refine_ls_shift/su_mean 0.000
_refine_ls_structure_factor_coef Fsqd
_refine_ls_weighting_details 'w=1/[\s^2^(Fo^2^)+(0.0413P)^2^+0.1893P] where P=(Fo^2^+2Fc^2^)/3'
_refine_ls_weighting_scheme calc
_refine_ls_wR_factor_gt 0.0797
_refine_ls_wR_factor_ref 0.0817
_reflns_Friedel_coverage 0.852
_reflns_Friedel_fraction_full 0.872
_reflns_Friedel_fraction_max 0.841
_reflns_number_gt 7189
_reflns_number_total 7668
_reflns_threshold_expression 'I > 2\s(I)'
_cod_data_source_file ic7b00077_si_002.cif
_cod_data_source_block ga_jw8a
_cod_original_cell_volume 1082.80(5)
_cod_database_code 4345575
_audit_block_refno 2472
_audit_block_usercomment 'jwalk223 plate colourless'
_chemical_oxdiff_formula 'C22 H35 N3 O2'
_chemical_oxdiff_usercomment 'jwalk223 plate colourless'
_shelx_space_group_comment
;
The symmetry employed for this shelxl refinement is uniquely defined
by the following loop, which should always be used as a source of
symmetry information in preference to the above space-group names.
They are only intended as comments.
;
_shelx_estimated_absorpt_t_max 0.944
_shelx_estimated_absorpt_t_min 0.944
_reflns_odcompleteness_completeness 99.97
_reflns_odcompleteness_iscentric 1
_reflns_odcompleteness_theta 66.97
_shelxl_version_number 2014/7
_olex2_refinement_description
;
1. Fixed Uiso
 At 1.2 times of:
  All C(H) groups, All C(H,H) groups, All N(H) groups
 At 1.5 times of:
  All C(H,H,H) groups
2. Uiso/Uaniso restraints and constraints
C1A \\sim C2A \\sim C3A \\sim C16A \\sim C17A \\sim C18A \\sim C1B \\sim C2B
\\sim C3B \\sim C16B \\sim C17B \\sim C18B \\sim C4 \\sim C5 \\sim C6 \\sim C7
\\sim C8 \\sim C9 \\sim C10 \\sim C11 \\sim C12 \\sim C13 \\sim C14 \\sim C15
\\sim C19 \\sim C20 \\sim C21 \\sim C22 \\sim C51 \\sim C52 \\sim C53 \\sim C54
\\sim C55 \\sim C56 \\sim C57 \\sim C58 \\sim C59 \\sim C60 \\sim C61 \\sim C62
\\sim C63 \\sim C64 \\sim C65 \\sim C66 \\sim C67 \\sim C68 \\sim C69 \\sim C70
\\sim C71 \\sim C72 \\sim O1A \\sim O1B \\sim O2 \\sim O51 \\sim O52 \\sim N1A
\\sim N1B \\sim N2 \\sim N3 \\sim N51 \\sim N52 \\sim N53: within 1A with sigma
of 0.04 and sigma for terminal atoms of 0.04
3. Rigid body (RIGU) restrains
 O1A, N1A, C1A, C2A, C3A, C16A, C17A, C18A, O1B, N1B, C1B, C2B, C3B, C16B,
 C17B, C18B
 with sigma for 1-2 distances of 0.004 and sigma for 1-3 distances of 0.004
4. Same fragment restrains
{O1A, N1A, C1A, C2A, C3A, C16A, C17A, C18A} sigma for 1-2: 0.02, 1-3: 0.02
as
{O1B, N1B, C1B, C2B, C3B, C16B, C17B, C18B}
5. Others
 Sof(O1B)=Sof(N1B)=Sof(C1B)=Sof(H1B)=Sof(C2B)=Sof(H2BA)=Sof(H2BB)=Sof(C3B)=
 Sof(C16B)=Sof(H16B)=Sof(C17B)=Sof(H17D)=Sof(H17E)=Sof(H17F)=Sof(C18B)=
 Sof(H18D)=Sof(H18E)=Sof(H18F)=1-FVAR(1)
 Sof(O1A)=Sof(N1A)=Sof(C1A)=Sof(H1A)=Sof(C2A)=Sof(H2AA)=Sof(H2AB)=Sof(C3A)=
 Sof(C16A)=Sof(H16A)=Sof(C17A)=Sof(H17A)=Sof(H17B)=Sof(H17C)=Sof(C18A)=
 Sof(H18A)=Sof(H18B)=Sof(H18C)=FVAR(1)
6.a Ternary CH refined with riding coordinates:
 C1A(H1A), C16A(H16A), C1B(H1B), C16B(H16B), C11(H11), C13(H13), C51(H51),
 C61(H61), C63(H63), C66(H66)
6.b Secondary CH2 refined with riding coordinates:
 C2A(H2AA,H2AB), C2B(H2BA,H2BB), C12(H12A,H12B), C52(H52A,H52B), C62(H62A,H62B)
6.c Aromatic/amide H refined with riding coordinates:
 C6(H6), C7(H7), C56(H56), C57(H57)
6.d Idealised Me refined as rotating group:
 C17A(H17A,H17B,H17C), C18A(H18A,H18B,H18C), C17B(H17D,H17E,H17F), C18B(H18D,
 H18E,H18F), C14(H14A,H14B,H14C), C15(H15A,H15B,H15C), C19(H19A,H19B,H19C),
 C20(H20A,H20B,H20C), C21(H21A,H21B,H21C), C22(H22A,H22B,H22C), C64(H64A,H64B,
 H64C), C65(H65A,H65B,H65C), C67(H67A,H67B,H67C), C68(H68A,H68B,H68C), C69(H69A,
 H69B,H69C), C70(H70A,H70B,H70C), C71(H71A,H71B,H71C), C72(H72A,H72B,H72C)
;
_olex2_submission_special_instructions 'No special instructions were received'
_cell_oxdiff_length_a 9.9246(2)
_cell_oxdiff_length_b 10.7159(2)
_cell_oxdiff_length_c 11.3098(2)
_cell_oxdiff_angle_alpha 76.6714(19)
_cell_oxdiff_angle_beta 73.361(2)
_cell_oxdiff_angle_gamma 72.030(2)
_cell_oxdiff_volume 1082.80(4)
_cell_oxdiff_measurement_reflns_used 17827

loop_
_symmetry_equiv_pos_as_xyz
'x, y, z'

loop_
_atom_site_label
_atom_site_type_symbol
_atom_site_fract_x
_atom_site_fract_y
_atom_site_fract_z
_atom_site_U_iso_or_equiv
_atom_site_adp_type
_atom_site_occupancy
_atom_site_site_symmetry_order
_atom_site_calc_flag
_atom_site_refinement_flags_posn
_atom_site_refinement_flags_adp
_atom_site_refinement_flags_occupancy
_atom_site_disorder_assembly
_atom_site_disorder_group
O1A O -0.4062(6) -0.3426(4) -0.5865(4) 0.0290(10) Uani 0.615(6) 1 d D U P A 1
N1A N -0.2610(4) -0.4650(3) -0.4568(3) 0.0230(9) Uani 0.615(6) 1 d D U P A 1
C1A C -0.2879(5) -0.5628(4) -0.5162(5) 0.0245(11) Uani 0.615(6) 1 d D U P A 1
H1A H -0.1989 -0.5934 -0.5821 0.029 Uiso 0.615(6) 1 calc R . P A 1
C2A C -0.4099(9) -0.4772(7) -0.5807(9) 0.0290(17) Uani 0.615(6) 1 d D U P A 1
H2AA H -0.3917 -0.4983 -0.6655 0.035 Uiso 0.615(6) 1 calc R . P A 1
H2AB H -0.5054 -0.4916 -0.5316 0.035 Uiso 0.615(6) 1 calc R . P A 1
C3A C -0.3222(10) -0.3507(8) -0.5061(8) 0.0219(17) Uani 0.615(6) 1 d D U P A 1
C16A C -0.3234(4) -0.6835(4) -0.4273(4) 0.0235(10) Uani 0.615(6) 1 d D U P A 1
H16A H -0.4202 -0.6540 -0.3693 0.028 Uiso 0.615(6) 1 calc R . P A 1
C17A C -0.2112(6) -0.7525(5) -0.3492(4) 0.0296(11) Uani 0.615(6) 1 d D U P A 1
H17A H -0.1155 -0.7824 -0.4044 0.044 Uiso 0.615(6) 1 calc GR . P A 1
H17B H -0.2394 -0.8293 -0.2927 0.044 Uiso 0.615(6) 1 calc GR . P A 1
H17C H -0.2065 -0.6903 -0.3000 0.044 Uiso 0.615(6) 1 calc GR . P A 1
C18A C -0.3349(6) -0.7820(6) -0.5007(6) 0.0305(14) Uani 0.615(6) 1 d D U P A 1
H18A H -0.4071 -0.7374 -0.5509 0.046 Uiso 0.615(6) 1 calc GR . P A 1
H18B H -0.3649 -0.8569 -0.4423 0.046 Uiso 0.615(6) 1 calc GR . P A 1
H18C H -0.2399 -0.8146 -0.5559 0.046 Uiso 0.615(6) 1 calc GR . P A 1
O1B O -0.4503(7) -0.3696(7) -0.5478(8) 0.0315(17) Uani 0.385(6) 1 d D U P A 2
N1B N -0.2138(5) -0.4697(5) -0.5518(6) 0.0276(16) Uani 0.385(6) 1 d D U P A 2
C1B C -0.2706(8) -0.5710(6) -0.5744(8) 0.0246(16) Uani 0.385(6) 1 d D U P A 2
H1B H -0.2279 -0.5845 -0.6634 0.030 Uiso 0.385(6) 1 calc R . P A 2
C2B C -0.4336(12) -0.5055(11) -0.5601(15) 0.033(3) Uani 0.385(6) 1 d D U P A 2
H2BA H -0.4655 -0.5087 -0.6344 0.040 Uiso 0.385(6) 1 calc R . P A 2
H2BB H -0.4911 -0.5502 -0.4850 0.040 Uiso 0.385(6) 1 calc R . P A 2
C3B C -0.3187(14) -0.3651(11) -0.5391(13) 0.020(3) Uani 0.385(6) 1 d D U P A 2
C16B C -0.2300(7) -0.7044(6) -0.4922(6) 0.0237(16) Uani 0.385(6) 1 d D U P A 2
H16B H -0.1212 -0.7338 -0.5097 0.028 Uiso 0.385(6) 1 calc R . P A 2
C17B C -0.2843(11) -0.6954(9) -0.3559(7) 0.0386(19) Uani 0.385(6) 1 d D U P A 2
H17D H -0.2460 -0.6306 -0.3361 0.058 Uiso 0.385(6) 1 calc GR . P A 2
H17E H -0.2515 -0.7826 -0.3072 0.058 Uiso 0.385(6) 1 calc GR . P A 2
H17F H -0.3910 -0.6672 -0.3352 0.058 Uiso 0.385(6) 1 calc GR . P A 2
C18B C -0.2805(12) -0.8079(10) -0.5284(11) 0.036(2) Uani 0.385(6) 1 d D U P A 2
H18D H -0.3846 -0.7749 -0.5268 0.054 Uiso 0.385(6) 1 calc GR . P A 2
H18E H -0.2636 -0.8904 -0.4691 0.054 Uiso 0.385(6) 1 calc GR . P A 2
H18F H -0.2257 -0.8249 -0.6128 0.054 Uiso 0.385(6) 1 calc GR . P A 2
O2 O 0.0956(2) -0.41262(16) -0.91719(15) 0.0268(4) Uani 1 1 d . U . . .
N2 N -0.0592(2) -0.2675(2) -0.6535(2) 0.0246(5) Uani 1 1 d . U . . .
H2 H -0.034(3) -0.345(3) -0.623(3) 0.029 Uiso 1 1 d R . . . .
N3 N 0.2472(2) -0.52524(19) -0.78966(18) 0.0216(4) Uani 1 1 d . U . . .
C4 C -0.3048(3) -0.2254(3) -0.5027(3) 0.0331(7) Uani 1 1 d . U . . .
C5 C -0.1952(3) -0.1842(2) -0.6176(2) 0.0223(5) Uani 1 1 d . U . . .
C6 C -0.2011(3) -0.0697(2) -0.7022(2) 0.0253(5) Uani 1 1 d . U . . .
H6 H -0.2815 0.0066 -0.7015 0.030 Uiso 1 1 calc R . . . .
C7 C -0.0658(3) -0.0852(2) -0.7910(2) 0.0283(6) Uani 1 1 d . U . . .
H7 H -0.0396 -0.0211 -0.8606 0.034 Uiso 1 1 calc R . . . .
C8 C 0.0206(3) -0.2085(2) -0.7592(2) 0.0209(5) Uani 1 1 d . U . . .
C9 C 0.1748(3) -0.2782(2) -0.8183(2) 0.0213(5) Uani 1 1 d . U . . .
C10 C 0.1772(2) -0.4140(2) -0.8383(2) 0.0204(5) Uani 1 1 d . U . . .
C11 C 0.2213(2) -0.6283(2) -0.8423(2) 0.0214(5) Uani 1 1 d . U . . .
H11 H 0.3098 -0.6615 -0.9076 0.026 Uiso 1 1 calc R . . . .
C12 C 0.0966(3) -0.5513(2) -0.9060(2) 0.0263(6) Uani 1 1 d . U . . .
H12A H 0.1148 -0.5764 -0.9892 0.032 Uiso 1 1 calc R . . . .
H12B H 0.0028 -0.5679 -0.8544 0.032 Uiso 1 1 calc R . . . .
C13 C 0.1901(3) -0.7455(2) -0.7433(2) 0.0236(5) Uani 1 1 d . U . . .
H13 H 0.1030 -0.7113 -0.6773 0.028 Uiso 1 1 calc R . . . .
C14 C 0.3182(3) -0.8137(3) -0.6821(2) 0.0305(6) Uani 1 1 d . U . . .
H14A H 0.4019 -0.8560 -0.7435 0.046 Uiso 1 1 calc GR . . . .
H14B H 0.2910 -0.8812 -0.6118 0.046 Uiso 1 1 calc GR . . . .
H14C H 0.3440 -0.7477 -0.6516 0.046 Uiso 1 1 calc GR . . . .
C15 C 0.1550(3) -0.8439(3) -0.8001(2) 0.0374(7) Uani 1 1 d . U . . .
H15A H 0.0680 -0.8002 -0.8333 0.056 Uiso 1 1 calc GR . . . .
H15B H 0.1370 -0.9194 -0.7357 0.056 Uiso 1 1 calc GR . . . .
H15C H 0.2374 -0.8754 -0.8679 0.056 Uiso 1 1 calc GR . . . .
C19 C -0.2484(3) -0.2437(3) -0.3855(3) 0.0410(8) Uani 1 1 d . U . . .
H19A H -0.3173 -0.2753 -0.3120 0.062 Uiso 1 1 calc GR . . . .
H19B H -0.2385 -0.1586 -0.3759 0.062 Uiso 1 1 calc GR . . . .
H19C H -0.1533 -0.3089 -0.3935 0.062 Uiso 1 1 calc GR . . . .
C20 C -0.4511(3) -0.1200(3) -0.4920(3) 0.0423(8) Uani 1 1 d . U . . .
H20A H -0.4907 -0.1131 -0.5640 0.063 Uiso 1 1 calc GR . . . .
H20B H -0.4366 -0.0340 -0.4903 0.063 Uiso 1 1 calc GR . . . .
H20C H -0.5193 -0.1454 -0.4149 0.063 Uiso 1 1 calc GR . . . .
C21 C 0.2787(3) -0.2925(2) -0.7351(2) 0.0254(5) Uani 1 1 d . U . . .
H21A H 0.2805 -0.2043 -0.7263 0.038 Uiso 1 1 calc GR . . . .
H21B H 0.3770 -0.3413 -0.7735 0.038 Uiso 1 1 calc GR . . . .
H21C H 0.2449 -0.3412 -0.6526 0.038 Uiso 1 1 calc GR . . . .
C22 C 0.2253(3) -0.1977(3) -0.9462(2) 0.0283(6) Uani 1 1 d . U . . .
H22A H 0.1576 -0.1862 -0.9986 0.043 Uiso 1 1 calc GR . . . .
H22B H 0.3231 -0.2451 -0.9868 0.043 Uiso 1 1 calc GR . . . .
H22C H 0.2271 -0.1104 -0.9347 0.043 Uiso 1 1 calc GR . . . .
O51 O -1.2620(2) -0.41489(17) 0.10799(18) 0.0362(5) Uani 1 1 d . U . . .
O52 O -0.7499(2) -0.49450(17) -0.23161(17) 0.0320(4) Uani 1 1 d . U . . .
N51 N -1.3507(3) -0.3106(2) -0.06109(18) 0.0304(5) Uani 1 1 d . U . . .
N52 N -1.0895(2) -0.56857(19) -0.16996(18) 0.0203(4) Uani 1 1 d . U . . .
H52 H -1.126(3) -0.488(3) -0.215(2) 0.024 Uiso 1 1 d R . . . .
N53 N -0.8535(2) -0.38215(19) -0.39223(17) 0.0220(4) Uani 1 1 d . U . . .
C51 C -1.3089(3) -0.2080(2) -0.0215(2) 0.0279(6) Uani 1 1 d . U . . .
H51 H -1.2192 -0.1899 -0.0826 0.034 Uiso 1 1 calc R . . . .
C52 C -1.2702(3) -0.2757(2) 0.1041(3) 0.0310(6) Uani 1 1 d . U . . .
H52A H -1.1757 -0.2650 0.1071 0.037 Uiso 1 1 calc R . . . .
H52B H -1.3465 -0.2387 0.1745 0.037 Uiso 1 1 calc R . . . .
C53 C -1.3164(2) -0.4172(2) 0.0119(2) 0.0209(5) Uani 1 1 d . U . . .
C54 C -1.3228(3) -0.5527(2) -0.0015(2) 0.0222(5) Uani 1 1 d . U . . .
C55 C -1.1707(3) -0.6251(2) -0.0622(2) 0.0197(5) Uani 1 1 d . U . . .
C56 C -1.0866(3) -0.7492(2) -0.0288(2) 0.0233(5) Uani 1 1 d . U . . .
H56 H -1.1136 -0.8116 0.0423 0.028 Uiso 1 1 calc R . . . .
C57 C -0.9522(3) -0.7684(2) -0.1187(2) 0.0240(5) Uani 1 1 d . U . . .
H57 H -0.8733 -0.8460 -0.1187 0.029 Uiso 1 1 calc R . . . .
C58 C -0.9559(3) -0.6557(2) -0.2055(2) 0.0201(5) Uani 1 1 d . U . . .
C59 C -0.8472(3) -0.6217(2) -0.3234(2) 0.0210(5) Uani 1 1 d . U . . .
C60 C -0.8190(2) -0.4912(2) -0.3209(2) 0.0207(5) Uani 1 1 d . U . . .
C61 C -0.8004(3) -0.2846(2) -0.3562(2) 0.0235(5) Uani 1 1 d . U . . .
H61 H -0.7107 -0.2705 -0.4199 0.028 Uiso 1 1 calc R . . . .
C62 C -0.7586(4) -0.3562(3) -0.2327(3) 0.0377(7) Uani 1 1 d . U . . .
H62A H -0.6637 -0.3458 -0.2304 0.045 Uiso 1 1 calc R . . . .
H62B H -0.8337 -0.3214 -0.1605 0.045 Uiso 1 1 calc R . . . .
C63 C -0.9139(3) -0.1512(2) -0.3473(2) 0.0260(5) Uani 1 1 d . U . . .
H63 H -1.0065 -0.1673 -0.2900 0.031 Uiso 1 1 calc R . . . .
C64 C -0.9437(3) -0.0862(3) -0.4751(3) 0.0372(7) Uani 1 1 d . U . . .
H64A H -0.8536 -0.0706 -0.5328 0.056 Uiso 1 1 calc GR . . . .
H64B H -1.0176 -0.0013 -0.4678 0.056 Uiso 1 1 calc GR . . . .
H64C H -0.9789 -0.1448 -0.5070 0.056 Uiso 1 1 calc GR . . . .
C65 C -0.8652(3) -0.0578(3) -0.2944(3) 0.0352(7) Uani 1 1 d . U . . .
H65A H -0.8461 -0.1001 -0.2121 0.053 Uiso 1 1 calc GR . . . .
H65B H -0.9422 0.0252 -0.2862 0.053 Uiso 1 1 calc GR . . . .
H65C H -0.7762 -0.0385 -0.3509 0.053 Uiso 1 1 calc GR . . . .
C66 C -1.4283(3) -0.0778(2) -0.0149(2) 0.0280(5) Uani 1 1 d . U . . .
H66 H -1.5128 -0.0948 0.0542 0.034 Uiso 1 1 calc R . . . .
C67 C -1.4814(4) -0.0259(3) -0.1348(3) 0.0481(8) Uani 1 1 d . U . . .
H67A H -1.3998 -0.0106 -0.2044 0.072 Uiso 1 1 calc GR . . . .
H67B H -1.5572 0.0577 -0.1261 0.072 Uiso 1 1 calc GR . . . .
H67C H -1.5216 -0.0914 -0.1513 0.072 Uiso 1 1 calc GR . . . .
C68 C -1.3738(3) 0.0265(2) 0.0174(3) 0.0357(6) Uani 1 1 d . U . . .
H68A H -1.3467 -0.0059 0.0980 0.054 Uiso 1 1 calc GR . . . .
H68B H -1.4512 0.1094 0.0225 0.054 Uiso 1 1 calc GR . . . .
H68C H -1.2887 0.0426 -0.0476 0.054 Uiso 1 1 calc GR . . . .
C69 C -1.4285(3) -0.5354(2) -0.0841(2) 0.0268(6) Uani 1 1 d . U . . .
H69A H -1.5264 -0.4873 -0.0441 0.040 Uiso 1 1 calc GR . . . .
H69B H -1.4307 -0.6229 -0.0948 0.040 Uiso 1 1 calc GR . . . .
H69C H -1.3957 -0.4849 -0.1660 0.040 Uiso 1 1 calc GR . . . .
C70 C -1.3734(3) -0.6322(2) 0.1270(2) 0.0256(5) Uani 1 1 d . U . . .
H70A H -1.3040 -0.6457 0.1782 0.038 Uiso 1 1 calc GR . . . .
H70B H -1.3787 -0.7185 0.1162 0.038 Uiso 1 1 calc GR . . . .
H70C H -1.4699 -0.5829 0.1685 0.038 Uiso 1 1 calc GR . . . .
C71 C -0.9032(3) -0.6093(3) -0.4397(2) 0.0250(5) Uani 1 1 d . U . . .
H71A H -0.9118 -0.6960 -0.4462 0.037 Uiso 1 1 calc GR . . . .
H71B H -0.8347 -0.5790 -0.5143 0.037 Uiso 1 1 calc GR . . . .
H71C H -0.9988 -0.5450 -0.4330 0.037 Uiso 1 1 calc GR . . . .
C72 C -0.7026(3) -0.7303(3) -0.3298(3) 0.0288(6) Uani 1 1 d . U . . .
H72A H -0.6662 -0.7383 -0.2557 0.043 Uiso 1 1 calc GR . . . .
H72B H -0.6309 -0.7066 -0.4051 0.043 Uiso 1 1 calc GR . . . .
H72C H -0.7185 -0.8153 -0.3327 0.043 Uiso 1 1 calc GR . . . .

loop_
_atom_site_aniso_label
_atom_site_aniso_U_11
_atom_site_aniso_U_22
_atom_site_aniso_U_33
_atom_site_aniso_U_23
_atom_site_aniso_U_13
_atom_site_aniso_U_12
O1A 0.039(3) 0.020(2) 0.035(2) -0.0012(16) -0.022(2) -0.0085(17)
N1A 0.0191(17) 0.0162(15) 0.035(2) -0.0020(13) -0.0082(15) -0.0055(12)
C1A 0.021(2) 0.023(2) 0.028(3) -0.0062(19) 0.001(2) -0.0079(15)
C2A 0.038(3) 0.022(3) 0.034(3) -0.002(3) -0.018(3) -0.012(2)
C3A 0.018(3) 0.026(3) 0.021(4) -0.004(2) -0.004(2) -0.005(2)
C16A 0.021(2) 0.0207(18) 0.030(2) -0.0037(15) -0.0064(19) -0.0068(15)
C17A 0.036(3) 0.019(2) 0.037(2) 0.0013(18) -0.015(2) -0.010(2)
C18A 0.030(3) 0.025(3) 0.039(3) -0.009(2) -0.005(3) -0.010(2)
O1B 0.022(3) 0.019(3) 0.057(5) -0.007(3) -0.014(3) -0.004(2)
N1B 0.020(3) 0.017(2) 0.046(4) -0.003(2) -0.006(2) -0.0068(19)
C1B 0.026(4) 0.021(3) 0.027(4) -0.001(3) -0.003(3) -0.011(2)
C2B 0.035(5) 0.013(4) 0.056(7) -0.012(4) -0.012(4) -0.007(3)
C3B 0.019(4) 0.013(3) 0.031(8) -0.002(3) -0.002(4) -0.013(3)
C16B 0.021(3) 0.018(3) 0.030(3) -0.002(2) -0.003(3) -0.007(2)
C17B 0.039(5) 0.039(5) 0.036(4) 0.008(3) -0.006(4) -0.020(4)
C18B 0.031(6) 0.029(5) 0.053(6) -0.006(4) -0.012(5) -0.015(4)
O2 0.0377(10) 0.0190(8) 0.0284(8) -0.0016(7) -0.0161(8) -0.0079(7)
N2 0.0210(10) 0.0145(10) 0.0323(11) 0.0051(8) -0.0045(9) -0.0043(8)
N3 0.0198(10) 0.0197(9) 0.0243(9) -0.0026(7) -0.0036(7) -0.0061(7)
C4 0.0186(12) 0.0228(13) 0.0478(15) 0.0070(11) -0.0034(11) -0.0045(10)
C5 0.0186(11) 0.0190(12) 0.0302(12) -0.0002(9) -0.0102(10) -0.0048(9)
C6 0.0298(13) 0.0145(11) 0.0294(12) -0.0016(9) -0.0111(11) 0.0000(10)
C7 0.0367(14) 0.0180(11) 0.0247(11) 0.0018(9) -0.0063(11) -0.0041(10)
C8 0.0276(13) 0.0168(11) 0.0208(11) -0.0001(9) -0.0078(10) -0.0096(9)
C9 0.0249(13) 0.0164(11) 0.0228(11) -0.0021(9) -0.0054(10) -0.0065(9)
C10 0.0194(12) 0.0221(12) 0.0192(10) -0.0016(9) -0.0027(9) -0.0077(9)
C11 0.0222(12) 0.0193(10) 0.0214(11) -0.0034(9) -0.0018(9) -0.0063(9)
C12 0.0348(14) 0.0202(12) 0.0276(12) -0.0018(9) -0.0120(10) -0.0096(10)
C13 0.0262(12) 0.0226(11) 0.0219(11) -0.0011(9) -0.0045(9) -0.0091(9)
C14 0.0362(15) 0.0243(13) 0.0296(13) -0.0013(10) -0.0109(11) -0.0049(11)
C15 0.0604(19) 0.0253(13) 0.0347(14) 0.0045(10) -0.0213(13) -0.0200(13)
C19 0.0304(15) 0.0403(16) 0.0339(14) 0.0086(12) 0.0037(12) -0.0038(12)
C20 0.0220(14) 0.0267(14) 0.067(2) 0.0021(13) -0.0036(13) -0.0040(11)
C21 0.0237(13) 0.0258(12) 0.0280(12) -0.0041(10) -0.0065(10) -0.0080(10)
C22 0.0338(14) 0.0254(13) 0.0259(12) -0.0007(10) -0.0035(11) -0.0135(11)
O51 0.0487(12) 0.0192(9) 0.0531(11) 0.0030(8) -0.0355(10) -0.0105(8)
O52 0.0446(11) 0.0213(9) 0.0388(10) 0.0046(7) -0.0266(9) -0.0120(8)
N51 0.0486(14) 0.0198(10) 0.0212(9) -0.0029(8) -0.0050(9) -0.0097(9)
N52 0.0180(10) 0.0151(9) 0.0250(9) 0.0005(8) -0.0051(8) -0.0031(8)
N53 0.0223(10) 0.0215(10) 0.0214(9) -0.0031(8) -0.0039(8) -0.0056(8)
C51 0.0311(13) 0.0211(11) 0.0270(12) -0.0043(9) 0.0032(10) -0.0091(10)
C52 0.0339(14) 0.0173(12) 0.0475(15) -0.0024(10) -0.0194(12) -0.0072(10)
C53 0.0155(11) 0.0207(12) 0.0236(11) -0.0050(9) -0.0001(9) -0.0036(9)
C54 0.0199(12) 0.0199(12) 0.0251(11) -0.0009(9) -0.0034(10) -0.0065(9)
C55 0.0202(12) 0.0176(11) 0.0215(10) -0.0022(9) -0.0040(9) -0.0067(9)
C56 0.0262(13) 0.0181(11) 0.0242(11) 0.0011(9) -0.0066(10) -0.0065(10)
C57 0.0232(12) 0.0189(11) 0.0280(12) -0.0024(9) -0.0079(10) -0.0021(9)
C58 0.0181(11) 0.0172(11) 0.0254(11) -0.0057(9) -0.0048(9) -0.0037(9)
C59 0.0183(11) 0.0203(11) 0.0239(11) -0.0040(9) -0.0044(9) -0.0045(9)
C60 0.0165(11) 0.0226(12) 0.0222(11) -0.0040(9) -0.0044(9) -0.0037(9)
C61 0.0260(12) 0.0217(11) 0.0237(11) -0.0002(9) -0.0071(9) -0.0085(9)
C62 0.0579(19) 0.0229(13) 0.0444(16) 0.0038(12) -0.0316(15) -0.0158(13)
C63 0.0266(13) 0.0240(12) 0.0257(12) -0.0036(9) -0.0033(10) -0.0069(10)
C64 0.0456(17) 0.0264(14) 0.0375(14) -0.0033(11) -0.0178(13) -0.0002(12)
C65 0.0464(17) 0.0229(13) 0.0363(14) -0.0053(11) -0.0131(13) -0.0053(12)
C66 0.0354(14) 0.0197(11) 0.0284(12) 0.0001(9) -0.0095(10) -0.0074(10)
C67 0.076(2) 0.0274(16) 0.0460(17) 0.0068(13) -0.0321(17) -0.0142(15)
C68 0.0474(16) 0.0215(12) 0.0403(14) -0.0054(10) -0.0131(12) -0.0087(11)
C69 0.0223(12) 0.0243(12) 0.0331(13) -0.0046(10) -0.0059(10) -0.0056(10)
C70 0.0247(13) 0.0218(12) 0.0276(12) -0.0028(10) 0.0001(10) -0.0088(10)
C71 0.0250(12) 0.0275(12) 0.0246(11) -0.0088(9) -0.0037(10) -0.0083(10)
C72 0.0196(12) 0.0237(12) 0.0378(13) -0.0055(10) -0.0002(11) -0.0036(10)

loop_
_atom_type_symbol
_atom_type_description
_atom_type_scat_dispersion_real
_atom_type_scat_dispersion_imag
_atom_type_scat_source
C C 0.0181 0.0091 'International Tables Vol C Tables 4.2.6.8 and 6.1.1.4'
H H 0.0000 0.0000 'International Tables Vol C Tables 4.2.6.8 and 6.1.1.4'
N N 0.0311 0.0180 'International Tables Vol C Tables 4.2.6.8 and 6.1.1.4'
O O 0.0492 0.0322 'International Tables Vol C Tables 4.2.6.8 and 6.1.1.4'

loop_
_exptl_crystal_face_index_h
_exptl_crystal_face_index_k
_exptl_crystal_face_index_l
_exptl_crystal_face_perp_dist
_exptl_oxdiff_crystal_face_indexfrac_h
_exptl_oxdiff_crystal_face_indexfrac_k
_exptl_oxdiff_crystal_face_indexfrac_l
_exptl_oxdiff_crystal_face_x
_exptl_oxdiff_crystal_face_y
_exptl_oxdiff_crystal_face_z
4 3 7 0.0366 4.0000 3.0000 7.0000 -0.0174 0.5869 0.8441
-4 -3 -7 0.0419 -4.0000 -3.0000 -7.0000 0.0174 -0.5869 -0.8441
0 -1 -7 0.0474 -0.0000 -1.0000 -7.0000 0.0562 -0.9496 -0.2925
-4 -2 3 0.0531 -4.0000 -2.0000 3.0000 -0.1275 0.7695 -0.4374
2 -5 1 0.0224 2.0000 -5.0000 1.0000 -0.9149 -0.0471 0.1578
-2 5 -1 0.0094 -2.0000 5.0000 -1.0000 0.9149 0.0471 -0.1578
5 2 -2 0.0757 5.0000 2.0000 -2.0000 0.0322 -0.7247 0.6003
1 -6 -3 0.0305 1.0000 -6.0000 -3.0000 -0.8817 -0.4990 -0.1454

loop_
_geom_angle_atom_site_label_1
_geom_angle_atom_site_label_2
_geom_angle_atom_site_label_3
_geom_angle
C3A O1A C2A 105.1(5)
C3A N1A C1A 106.9(4)
N1A C1A H1A 108.3
N1A C1A C2A 102.4(4)
N1A C1A C16A 114.7(4)
C2A C1A H1A 108.3
C16A C1A H1A 108.3
C16A C1A C2A 114.3(4)
O1A C2A C1A 104.6(5)
O1A C2A H2AA 110.8
O1A C2A H2AB 110.8
C1A C2A H2AA 110.8
C1A C2A H2AB 110.8
H2AA C2A H2AB 108.9
O1A C3A C4 112.3(6)
N1A C3A O1A 117.8(6)
N1A C3A C4 129.4(6)
C1A C16A H16A 108.2
C1A C16A C17A 112.6(4)
C1A C16A C18A 109.8(4)
C17A C16A H16A 108.2
C17A C16A C18A 109.6(4)
C18A C16A H16A 108.2
C16A C17A H17A 109.5
C16A C17A H17B 109.5
C16A C17A H17C 109.5
H17A C17A H17B 109.5
H17A C17A H17C 109.5
H17B C17A H17C 109.5
C16A C18A H18A 109.5
C16A C18A H18B 109.5
C16A C18A H18C 109.5
H18A C18A H18B 109.5
H18A C18A H18C 109.5
H18B C18A H18C 109.5
C3B O1B C2B 105.8(7)
C3B N1B C1B 107.4(7)
N1B C1B H1B 107.8
N1B C1B C2B 103.9(6)
N1B C1B C16B 113.0(6)
C2B C1B H1B 107.8
C16B C1B H1B 107.8
C16B C1B C2B 116.0(7)
O1B C2B C1B 104.5(7)
O1B C2B H2BA 110.8
O1B C2B H2BB 110.8
C1B C2B H2BA 110.8
C1B C2B H2BB 110.8
H2BA C2B H2BB 108.9
O1B C3B C4 118.5(8)
N1B C3B O1B 117.8(8)
N1B C3B C4 123.6(9)
C1B C16B H16B 107.2
C1B C16B C18B 110.2(7)
C17B C16B C1B 112.6(6)
C17B C16B H16B 107.2
C17B C16B C18B 112.2(7)
C18B C16B H16B 107.2
C16B C17B H17D 109.5
C16B C17B H17E 109.5
C16B C17B H17F 109.5
H17D C17B H17E 109.5
H17D C17B H17F 109.5
H17E C17B H17F 109.5
C16B C18B H18D 109.5
C16B C18B H18E 109.5
C16B C18B H18F 109.5
H18D C18B H18E 109.5
H18D C18B H18F 109.5
H18E C18B H18F 109.5
C10 O2 C12 104.67(17)
C5 N2 H2 125(2)
C8 N2 H2 124(2)
C8 N2 C5 110.7(2)
C10 N3 C11 106.4(2)
C3A C4 C5 110.7(4)
C3A C4 C19 105.7(4)
C3A C4 C20 110.7(4)
C5 C4 C3B 100.6(5)
C5 C4 C19 109.9(2)
C5 C4 C20 110.3(2)
C19 C4 C3B 116.0(5)
C20 C4 C3B 110.3(5)
C20 C4 C19 109.4(3)
N2 C5 C4 121.3(2)
C6 C5 N2 106.7(2)
C6 C5 C4 132.0(2)
C5 C6 H6 126.1
C5 C6 C7 107.8(2)
C7 C6 H6 126.1
C6 C7 H7 125.9
C8 C7 C6 108.1(2)
C8 C7 H7 125.9
N2 C8 C9 121.7(2)
C7 C8 N2 106.7(2)
C7 C8 C9 131.6(2)
C8 C9 C10 108.8(2)
C8 C9 C21 110.99(19)
C8 C9 C22 109.3(2)
C10 C9 C21 110.0(2)
C10 C9 C22 108.41(19)
C21 C9 C22 109.3(2)
O2 C10 C9 114.96(19)
N3 C10 O2 118.6(2)
N3 C10 C9 126.4(2)
N3 C11 H11 108.7
N3 C11 C12 103.42(18)
N3 C11 C13 112.39(18)
C12 C11 H11 108.7
C13 C11 H11 108.7
C13 C11 C12 114.6(2)
O2 C12 C11 103.9(2)
O2 C12 H12A 111.0
O2 C12 H12B 111.0
C11 C12 H12A 111.0
C11 C12 H12B 111.0
H12A C12 H12B 109.0
C11 C13 H13 108.3
C11 C13 C14 111.0(2)
C14 C13 H13 108.3
C15 C13 C11 110.38(19)
C15 C13 H13 108.3
C15 C13 C14 110.6(2)
C13 C14 H14A 109.5
C13 C14 H14B 109.5
C13 C14 H14C 109.5
H14A C14 H14B 109.5
H14A C14 H14C 109.5
H14B C14 H14C 109.5
C13 C15 H15A 109.5
C13 C15 H15B 109.5
C13 C15 H15C 109.5
H15A C15 H15B 109.5
H15A C15 H15C 109.5
H15B C15 H15C 109.5
C4 C19 H19A 109.5
C4 C19 H19B 109.5
C4 C19 H19C 109.5
H19A C19 H19B 109.5
H19A C19 H19C 109.5
H19B C19 H19C 109.5
C4 C20 H20A 109.5
C4 C20 H20B 109.5
C4 C20 H20C 109.5
H20A C20 H20B 109.5
H20A C20 H20C 109.5
H20B C20 H20C 109.5
C9 C21 H21A 109.5
C9 C21 H21B 109.5
C9 C21 H21C 109.5
H21A C21 H21B 109.5
H21A C21 H21C 109.5
H21B C21 H21C 109.5
C9 C22 H22A 109.5
C9 C22 H22B 109.5
C9 C22 H22C 109.5
H22A C22 H22B 109.5
H22A C22 H22C 109.5
H22B C22 H22C 109.5
C53 O51 C52 105.70(19)
C60 O52 C62 104.88(19)
C53 N51 C51 106.9(2)
C55 N52 H52 123.0(16)
C58 N52 H52 126.3(16)
C58 N52 C55 110.31(19)
C60 N53 C61 106.9(2)
N51 C51 H51 108.7
N51 C51 C52 103.67(19)
N51 C51 C66 112.6(2)
C52 C51 H51 108.7
C66 C51 H51 108.7
C66 C51 C52 114.17(19)
O51 C52 C51 103.5(2)
O51 C52 H52A 111.1
O51 C52 H52B 111.1
C51 C52 H52A 111.1
C51 C52 H52B 111.1
H52A C52 H52B 109.0
O51 C53 C54 115.6(2)
N51 C53 O51 118.7(2)
N51 C53 C54 125.7(2)
C53 C54 C69 109.4(2)
C53 C54 C70 110.8(2)
C55 C54 C53 107.19(19)
C55 C54 C69 110.4(2)
C55 C54 C70 109.4(2)
C70 C54 C69 109.8(2)
N52 C55 C54 122.2(2)
C56 C55 N52 106.86(19)
C56 C55 C54 131.0(2)
C55 C56 H56 126.0
C55 C56 C57 107.9(2)
C57 C56 H56 126.0
C56 C57 H57 126.0
C58 C57 C56 108.1(2)
C58 C57 H57 126.0
N52 C58 C59 121.6(2)
C57 C58 N52 106.8(2)
C57 C58 C59 131.5(2)
C58 C59 C60 109.07(18)
C58 C59 C71 111.3(2)
C58 C59 C72 109.5(2)
C60 C59 C71 109.32(19)
C60 C59 C72 108.4(2)
C71 C59 C72 109.2(2)
O52 C60 C59 115.07(19)
N53 C60 O52 118.2(2)
N53 C60 C59 126.7(2)
N53 C61 H61 108.9
N53 C61 C62 103.21(19)
N53 C61 C63 112.1(2)
C62 C61 H61 108.9
C63 C61 H61 108.9
C63 C61 C62 114.4(2)
O52 C62 C61 103.9(2)
O52 C62 H62A 111.0
O52 C62 H62B 111.0
C61 C62 H62A 111.0
C61 C62 H62B 111.0
H62A C62 H62B 109.0
C61 C63 H63 108.4
C64 C63 C61 110.33(19)
C64 C63 H63 108.4
C64 C63 C65 109.8(2)
C65 C63 C61 111.5(2)
C65 C63 H63 108.4
C63 C64 H64A 109.5
C63 C64 H64B 109.5
C63 C64 H64C 109.5
H64A C64 H64B 109.5
H64A C64 H64C 109.5
H64B C64 H64C 109.5
C63 C65 H65A 109.5
C63 C65 H65B 109.5
C63 C65 H65C 109.5
H65A C65 H65B 109.5
H65A C65 H65C 109.5
H65B C65 H65C 109.5
C51 C66 H66 107.9
C51 C66 C68 109.8(2)
C67 C66 C51 112.6(2)
C67 C66 H66 107.9
C67 C66 C68 110.5(2)
C68 C66 H66 107.9
C66 C67 H67A 109.5
C66 C67 H67B 109.5
C66 C67 H67C 109.5
H67A C67 H67B 109.5
H67A C67 H67C 109.5
H67B C67 H67C 109.5
C66 C68 H68A 109.5
C66 C68 H68B 109.5
C66 C68 H68C 109.5
H68A C68 H68B 109.5
H68A C68 H68C 109.5
H68B C68 H68C 109.5
C54 C69 H69A 109.5
C54 C69 H69B 109.5
C54 C69 H69C 109.5
H69A C69 H69B 109.5
H69A C69 H69C 109.5
H69B C69 H69C 109.5
C54 C70 H70A 109.5
C54 C70 H70B 109.5
C54 C70 H70C 109.5
H70A C70 H70B 109.5
H70A C70 H70C 109.5
H70B C70 H70C 109.5
C59 C71 H71A 109.5
C59 C71 H71B 109.5
C59 C71 H71C 109.5
H71A C71 H71B 109.5
H71A C71 H71C 109.5
H71B C71 H71C 109.5
C59 C72 H72A 109.5
C59 C72 H72B 109.5
C59 C72 H72C 109.5
H72A C72 H72B 109.5
H72A C72 H72C 109.5
H72B C72 H72C 109.5

loop_
_geom_bond_atom_site_label_1
_geom_bond_atom_site_label_2
_geom_bond_distance
O1A C2A 1.440(7)
O1A C3A 1.372(8)
N1A C1A 1.489(6)
N1A C3A 1.266(9)
C1A H1A 1.0000
C1A C2A 1.533(8)
C1A C16A 1.512(6)
C2A H2AA 0.9900
C2A H2AB 0.9900
C3A C4 1.415(9)
C16A H16A 1.0000
C16A C17A 1.524(6)
C16A C18A 1.533(7)
C17A H17A 0.9800
C17A H17B 0.9800
C17A H17C 0.9800
C18A H18A 0.9800
C18A H18B 0.9800
C18A H18C 0.9800
O1B C2B 1.449(11)
O1B C3B 1.354(13)
N1B C1B 1.467(9)
N1B C3B 1.276(12)
C1B H1B 1.0000
C1B C2B 1.529(12)
C1B C16B 1.522(8)
C2B H2BA 0.9900
C2B H2BB 0.9900
C3B C4 1.695(11)
C16B H16B 1.0000
C16B C17B 1.496(9)
C16B C18B 1.523(11)
C17B H17D 0.9800
C17B H17E 0.9800
C17B H17F 0.9800
C18B H18D 0.9800
C18B H18E 0.9800
C18B H18F 0.9800
O2 C10 1.362(3)
O2 C12 1.459(3)
N2 H2 0.81(3)
N2 C5 1.376(3)
N2 C8 1.369(3)
N3 C10 1.270(3)
N3 C11 1.486(3)
C4 C5 1.513(3)
C4 C19 1.533(4)
C4 C20 1.532(4)
C5 C6 1.367(3)
C6 H6 0.9500
C6 C7 1.416(4)
C7 H7 0.9500
C7 C8 1.366(3)
C8 C9 1.512(3)
C9 C10 1.516(3)
C9 C21 1.536(4)
C9 C22 1.537(3)
C11 H11 1.0000
C11 C12 1.528(3)
C11 C13 1.524(3)
C12 H12A 0.9900
C12 H12B 0.9900
C13 H13 1.0000
C13 C14 1.526(4)
C13 C15 1.520(3)
C14 H14A 0.9800
C14 H14B 0.9800
C14 H14C 0.9800
C15 H15A 0.9800
C15 H15B 0.9800
C15 H15C 0.9800
C19 H19A 0.9800
C19 H19B 0.9800
C19 H19C 0.9800
C20 H20A 0.9800
C20 H20B 0.9800
C20 H20C 0.9800
C21 H21A 0.9800
C21 H21B 0.9800
C21 H21C 0.9800
C22 H22A 0.9800
C22 H22B 0.9800
C22 H22C 0.9800
O51 C52 1.460(3)
O51 C53 1.353(3)
O52 C60 1.363(3)
O52 C62 1.456(3)
N51 C51 1.483(3)
N51 C53 1.260(3)
N52 H52 0.92(3)
N52 C55 1.378(3)
N52 C58 1.377(3)
N53 C60 1.269(3)
N53 C61 1.482(3)
C51 H51 1.0000
C51 C52 1.535(4)
C51 C66 1.527(3)
C52 H52A 0.9900
C52 H52B 0.9900
C53 C54 1.517(3)
C54 C55 1.511(3)
C54 C69 1.538(4)
C54 C70 1.538(3)
C55 C56 1.368(3)
C56 H56 0.9500
C56 C57 1.416(3)
C57 H57 0.9500
C57 C58 1.367(3)
C58 C59 1.507(3)
C59 C60 1.516(3)
C59 C71 1.533(3)
C59 C72 1.539(3)
C61 H61 1.0000
C61 C62 1.534(4)
C61 C63 1.527(3)
C62 H62A 0.9900
C62 H62B 0.9900
C63 H63 1.0000
C63 C64 1.522(4)
C63 C65 1.527(4)
C64 H64A 0.9800
C64 H64B 0.9800
C64 H64C 0.9800
C65 H65A 0.9800
C65 H65B 0.9800
C65 H65C 0.9800
C66 H66 1.0000
C66 C67 1.520(4)
C66 C68 1.533(4)
C67 H67A 0.9800
C67 H67B 0.9800
C67 H67C 0.9800
C68 H68A 0.9800
C68 H68B 0.9800
C68 H68C 0.9800
C69 H69A 0.9800
C69 H69B 0.9800
C69 H69C 0.9800
C70 H70A 0.9800
C70 H70B 0.9800
C70 H70C 0.9800
C71 H71A 0.9800
C71 H71B 0.9800
C71 H71C 0.9800
C72 H72A 0.9800
C72 H72B 0.9800
C72 H72C 0.9800

loop_
_geom_torsion_atom_site_label_1
_geom_torsion_atom_site_label_2
_geom_torsion_atom_site_label_3
_geom_torsion_atom_site_label_4
_geom_torsion
O1A C3A C4 C5 -76.7(7)
O1A C3A C4 C19 164.4(6)
O1A C3A C4 C20 45.9(8)
N1A C1A C2A O1A 17.6(7)
N1A C1A C16A C17A -52.4(5)
N1A C1A C16A C18A -174.8(4)
N1A C3A C4 C5 95.5(9)
N1A C3A C4 C19 -23.4(10)
N1A C3A C4 C20 -141.9(8)
C1A N1A C3A O1A 6.5(9)
C1A N1A C3A C4 -165.4(7)
C2A O1A C3A N1A 5.6(10)
C2A O1A C3A C4 178.8(6)
C2A C1A C16A C17A -170.3(5)
C2A C1A C16A C18A 67.3(6)
C3A O1A C2A C1A -14.4(8)
C3A N1A C1A C2A -14.7(7)
C3A N1A C1A C16A -139.2(6)
C3A C4 C5 N2 -51.6(5)
C3A C4 C5 C6 129.2(4)
C16A C1A C2A O1A 142.3(5)
O1B C3B C4 C5 -119.5(11)
O1B C3B C4 C19 122.1(10)
O1B C3B C4 C20 -3.0(13)
N1B C1B C2B O1B 7.3(11)
N1B C1B C16B C17B 59.0(8)
N1B C1B C16B C18B -174.9(6)
N1B C3B C4 C5 64.7(12)
N1B C3B C4 C19 -53.7(13)
N1B C3B C4 C20 -178.9(10)
C1B N1B C3B O1B 0.3(14)
C1B N1B C3B C4 176.1(9)
C2B O1B C3B N1B 4.7(15)
C2B O1B C3B C4 -171.3(10)
C2B C1B C16B C17B -60.9(11)
C2B C1B C16B C18B 65.2(10)
C3B O1B C2B C1B -7.2(13)
C3B N1B C1B C2B -4.9(11)
C3B N1B C1B C16B -131.5(9)
C3B C4 C5 N2 -58.0(5)
C3B C4 C5 C6 122.8(5)
C16B C1B C2B O1B 132.0(8)
N2 C5 C6 C7 0.3(3)
N2 C8 C9 C10 52.1(3)
N2 C8 C9 C21 -69.0(3)
N2 C8 C9 C22 170.4(2)
N3 C11 C12 O2 16.9(2)
N3 C11 C13 C14 -60.5(2)
N3 C11 C13 C15 176.5(2)
C4 C5 C6 C7 179.5(3)
C5 N2 C8 C7 0.2(3)
C5 N2 C8 C9 179.5(2)
C5 C6 C7 C8 -0.2(3)
C6 C7 C8 N2 0.0(3)
C6 C7 C8 C9 -179.2(3)
C7 C8 C9 C10 -128.8(3)
C7 C8 C9 C21 110.0(3)
C7 C8 C9 C22 -10.6(4)
C8 N2 C5 C4 -179.7(2)
C8 N2 C5 C6 -0.3(3)
C8 C9 C10 O2 62.1(2)
C8 C9 C10 N3 -118.3(2)
C10 O2 C12 C11 -15.6(2)
C10 N3 C11 C12 -12.2(2)
C10 N3 C11 C13 -136.4(2)
C11 N3 C10 O2 2.5(3)
C11 N3 C10 C9 -177.2(2)
C12 O2 C10 N3 8.9(3)
C12 O2 C10 C9 -171.35(19)
C12 C11 C13 C14 -178.2(2)
C12 C11 C13 C15 58.8(3)
C13 C11 C12 O2 139.55(19)
C19 C4 C5 N2 64.7(3)
C19 C4 C5 C6 -114.4(3)
C20 C4 C5 N2 -174.5(3)
C20 C4 C5 C6 6.4(4)
C21 C9 C10 O2 -176.15(18)
C21 C9 C10 N3 3.5(3)
C22 C9 C10 O2 -56.7(3)
C22 C9 C10 N3 123.0(3)
O51 C53 C54 C55 -78.2(2)
O51 C53 C54 C69 162.08(19)
O51 C53 C54 C70 41.0(3)
N51 C51 C52 O51 12.3(2)
N51 C51 C66 C67 -52.4(3)
N51 C51 C66 C68 -176.00(19)
N51 C53 C54 C55 98.4(3)
N51 C53 C54 C69 -21.3(3)
N51 C53 C54 C70 -142.4(2)
N52 C55 C56 C57 -0.4(3)
N52 C58 C59 C60 54.8(3)
N52 C58 C59 C71 -65.9(3)
N52 C58 C59 C72 173.2(2)
N53 C61 C62 O52 16.5(3)
N53 C61 C63 C64 -64.9(3)
N53 C61 C63 C65 172.8(2)
C51 N51 C53 O51 3.9(3)
C51 N51 C53 C54 -172.6(2)
C52 O51 C53 N51 4.6(3)
C52 O51 C53 C54 -178.5(2)
C52 C51 C66 C67 -170.3(2)
C52 C51 C66 C68 66.1(3)
C53 O51 C52 C51 -10.4(2)
C53 N51 C51 C52 -10.1(3)
C53 N51 C51 C66 -134.1(2)
C53 C54 C55 N52 -50.6(3)
C53 C54 C55 C56 129.3(3)
C54 C55 C56 C57 179.7(3)
C55 N52 C58 C57 -0.4(3)
C55 N52 C58 C59 177.5(2)
C55 C56 C57 C58 0.2(3)
C56 C57 C58 N52 0.1(3)
C56 C57 C58 C59 -177.5(3)
C57 C58 C59 C60 -127.9(3)
C57 C58 C59 C71 111.4(3)
C57 C58 C59 C72 -9.5(4)
C58 N52 C55 C54 -179.6(2)
C58 N52 C55 C56 0.5(3)
C58 C59 C60 O52 66.8(3)
C58 C59 C60 N53 -112.9(3)
C60 O52 C62 C61 -15.6(3)
C60 N53 C61 C62 -11.5(3)
C60 N53 C61 C63 -135.17(19)
C61 N53 C60 O52 1.7(3)
C61 N53 C60 C59 -178.6(2)
C62 O52 C60 N53 9.6(3)
C62 O52 C60 C59 -170.1(2)
C62 C61 C63 C64 178.0(2)
C62 C61 C63 C65 55.7(3)
C63 C61 C62 O52 138.6(2)
C66 C51 C52 O51 135.2(2)
C69 C54 C55 N52 68.4(3)
C69 C54 C55 C56 -111.7(3)
C70 C54 C55 N52 -170.7(2)
C70 C54 C55 C56 9.2(4)
C71 C59 C60 O52 -171.35(18)
C71 C59 C60 N53 9.0(3)
C72 C59 C60 O52 -52.4(3)
C72 C59 C60 N53 127.9(2)
